data_2234921
loop_
_publ_author_name
'Fang, Xiang-Qian'
'Gao, Shan'
'Ng, Seik Weng'

_publ_section_title
;
 <i>catena</i>-Poly[[[diaqua(1,10-phenanthroline-\k^2^<i>N</i>,<i>N</i>')zinc]-\m-4-hydroxy-3-sulfonatobenzoato-\k^2^<i>O</i>^3^:<i>O</i>^1^]
 sesquihydrate]
;
_journal_coeditor_code BT5893
_journal_issue 6
_journal_name_full 'Acta Crystallographica Section E'
_journal_page_first m722
_journal_paper_doi 10.1107/S1600536812018740
_journal_volume 68
_journal_year 2012
_chemical_formula_iupac '[Zn (C7 H4 O6 S) (C12 H8 N2) (H2 O)2], 1.5H2 O'
_chemical_formula_moiety 'C19 H16 N2 O8 S Zn, 1.5(H2 O)'
_chemical_formula_sum 'C19 H19 N2 O9.5 S Zn'
_chemical_formula_weight 524.79
_chemical_name_systematic
;
<i>catena</i>-Poly[[[diaqua(1,10-phenanthroline-\k^2^<i>N</i>,<i>N</i>')zinc]-
\m-4-hydroxy-3-sulfonatobenzoato-\k^2^<i>O</i>^3^:<i>O</i>^1^] sesquihydrate]
;
_space_group_IT_number 15
_symmetry_cell_setting monoclinic
_symmetry_space_group_name_Hall '-C 2yc'
_symmetry_space_group_name_H-M 'C 1 2/c 1'
_atom_sites_solution_hydrogens geom
_atom_sites_solution_primary direct
_atom_sites_solution_secondary difmap
_audit_creation_method SHELXL-97
_cell_angle_alpha 90.00
_cell_angle_beta 92.8480(10)
_cell_angle_gamma 90.00
_cell_formula_units_Z 8
_cell_length_a 8.3682(3)
_cell_length_b 17.3251(6)
_cell_length_c 28.6686(10)
_cell_measurement_reflns_used 12500
_cell_measurement_temperature 293(2)
_cell_measurement_theta_max 27.46
_cell_measurement_theta_min 3.00
_cell_volume 4151.2(3)
_computing_cell_refinement 'RAPID-AUTO (Rigaku, 1998)'
_computing_data_collection 'RAPID-AUTO (Rigaku, 1998)'
_computing_data_reduction 'CrystalClear (Rigaku/MSC, 2002)'
_computing_molecular_graphics 'X-SEED (Barbour, 2001)'
_computing_publication_material 'publCIF (Westrip, 2010)'
_computing_structure_refinement 'SHELXL97 (Sheldrick, 2008)'
_computing_structure_solution 'SHELXS97 (Sheldrick, 2008)'
_diffrn_ambient_temperature 293(2)
_diffrn_measured_fraction_theta_full 0.995
_diffrn_measured_fraction_theta_max 0.995
_diffrn_measurement_device_type 'Rigaku R-AXIS RAPID IP'
_diffrn_measurement_method '\w scan'
_diffrn_radiation_monochromator graphite
_diffrn_radiation_source 'fine-focus sealed tube'
_diffrn_radiation_type MoK\a
_diffrn_radiation_wavelength 0.71073
_diffrn_reflns_av_R_equivalents 0.0506
_diffrn_reflns_av_sigmaI/netI 0.0418
_diffrn_reflns_limit_h_max 10
_diffrn_reflns_limit_h_min -10
_diffrn_reflns_limit_k_max 22
_diffrn_reflns_limit_k_min -18
_diffrn_reflns_limit_l_max 37
_diffrn_reflns_limit_l_min -37
_diffrn_reflns_number 20011
_diffrn_reflns_theta_full 27.46
_diffrn_reflns_theta_max 27.46
_diffrn_reflns_theta_min 3.00
_diffrn_standards_decay_% 0
_diffrn_standards_interval_count 0
_diffrn_standards_interval_time 0
_diffrn_standards_number 0
_exptl_absorpt_coefficient_mu 1.343
_exptl_absorpt_correction_T_max 0.8663
_exptl_absorpt_correction_T_min 0.7844
_exptl_absorpt_correction_type multi-scan
_exptl_absorpt_process_details '(ABSCOR; Higashi, 1995)'
_exptl_crystal_colour colorless
_exptl_crystal_density_diffrn 1.679
_exptl_crystal_density_method 'not measured'
_exptl_crystal_description prism
_exptl_crystal_F_000 2152
_exptl_crystal_size_max 0.19
_exptl_crystal_size_mid 0.15
_exptl_crystal_size_min 0.11
_refine_diff_density_max 0.617
_refine_diff_density_min -0.875
_refine_ls_extinction_method none
_refine_ls_goodness_of_fit_ref 1.156
_refine_ls_hydrogen_treatment mixed
_refine_ls_matrix_type full
_refine_ls_number_parameters 326
_refine_ls_number_reflns 4741
_refine_ls_number_restraints 8
_refine_ls_restrained_S_all 1.155
_refine_ls_R_factor_all 0.0740
_refine_ls_R_factor_gt 0.0347
_refine_ls_shift/su_max 0.001
_refine_ls_shift/su_mean 0.001
_refine_ls_structure_factor_coef Fsqd
_refine_ls_weighting_details 'calc w=1/[\s^2^(Fo^2^)+(0.0376P)^2^+5.6207P] where P=(Fo^2^+2Fc^2^)/3'
_refine_ls_weighting_scheme calc
_refine_ls_wR_factor_gt 0.0729
_refine_ls_wR_factor_ref 0.1041
_reflns_number_gt 3098
_reflns_number_total 4741
_reflns_threshold_expression I>2\s(I)
_cod_data_source_file bt5893.cif
_cod_data_source_block I
_cod_original_sg_symbol_H-M 'C 2/c'
_cod_original_formula_sum 'C19 H19 N2 O9.50 S Zn'
_cod_database_code 2234921
_cod_database_fobs_code 2234921

loop_
_symmetry_equiv_pos_as_xyz
'x, y, z'
'-x, y, -z+1/2'
'x+1/2, y+1/2, z'
'-x+1/2, y+1/2, -z+1/2'
'-x, -y, -z'
'x, -y, z-1/2'
'-x+1/2, -y+1/2, -z'
'x+1/2, -y+1/2, z-1/2'

loop_
_atom_site_type_symbol
_atom_site_label
_atom_site_fract_x
_atom_site_fract_y
_atom_site_fract_z
_atom_site_U_iso_or_equiv
_atom_site_adp_type
_atom_site_calc_flag
_atom_site_refinement_flags
_atom_site_occupancy
_atom_site_symmetry_multiplicity
Zn Zn1 0.61591(4) 0.232574(19) 0.342240(11) 0.02942(12) Uani d . 1 1
S S1 1.01800(9) 0.26433(4) 0.37668(3) 0.02952(18) Uani d . 1 1
O O1 0.8591(2) 0.23027(12) 0.37134(7) 0.0340(5) Uani d . 1 1
O O2 1.0907(3) 0.27321(13) 0.33170(8) 0.0489(7) Uani d . 1 1
O O3 1.1182(3) 0.22346(14) 0.41081(9) 0.0523(7) Uani d . 1 1
O O4 0.8751(3) 0.31120(12) 0.46469(7) 0.0415(6) Uani d D 1 1
O O5 1.0863(3) 0.62949(11) 0.37689(7) 0.0331(5) Uani d . 1 1
O O6 1.1071(3) 0.54964(13) 0.31619(8) 0.0518(7) Uani d . 1 1
O O1W 0.6923(3) 0.17550(13) 0.28105(7) 0.0314(5) Uani d D 1 1
O O2W 0.3893(3) 0.22125(19) 0.30948(9) 0.0579(8) Uani d D 1 1
O O3W 1.0000 0.1982(2) 0.2500 0.0491(9) Uani d SD 1 2
O O4W 0.7309(3) 0.35044(14) 0.53999(8) 0.0421(6) Uani d D 1 1
N N1 0.5209(3) 0.30126(15) 0.39576(8) 0.0332(6) Uani d . 1 1
N N2 0.6531(3) 0.34633(15) 0.31609(9) 0.0374(6) Uani d . 1 1
C C1 0.9919(4) 0.35998(16) 0.39722(10) 0.0280(6) Uani d . 1 1
C C2 0.9203(4) 0.37230(17) 0.43963(10) 0.0313(7) Uani d . 1 1
C C3 0.8988(4) 0.44787(18) 0.45453(11) 0.0385(8) Uani d . 1 1
H H3 0.8495 0.4571 0.4824 0.046 Uiso calc R 1 1
C C4 0.9496(4) 0.50923(17) 0.42853(11) 0.0369(8) Uani d . 1 1
H H4A 0.9348 0.5593 0.4392 0.044 Uiso calc R 1 1
C C5 1.0230(4) 0.49733(17) 0.38647(10) 0.0318(7) Uani d . 1 1
C C6 1.0417(4) 0.42181(17) 0.37114(10) 0.0302(7) Uani d . 1 1
H H6 1.0885 0.4128 0.3429 0.036 Uiso calc R 1 1
C C7 1.0760(4) 0.56319(17) 0.35757(10) 0.0332(7) Uani d . 1 1
C C8 0.5305(4) 0.37811(19) 0.38722(11) 0.0377(8) Uani d . 1 1
C C9 0.4569(4) 0.2779(2) 0.43478(12) 0.0429(8) Uani d . 1 1
H H9 0.4499 0.2252 0.4406 0.051 Uiso calc R 1 1
C C10 0.3996(5) 0.3299(3) 0.46746(13) 0.0599(12) Uani d . 1 1
H H10 0.3567 0.3118 0.4947 0.072 Uiso calc R 1 1
C C11 0.4075(5) 0.4066(3) 0.45891(15) 0.0636(12) Uani d . 1 1
H H11A 0.3691 0.4414 0.4803 0.076 Uiso calc R 1 1
C C12 0.4733(5) 0.4339(2) 0.41789(14) 0.0517(10) Uani d . 1 1
C C13 0.4894(6) 0.5136(2) 0.40649(19) 0.0738(14) Uani d . 1 1
H H13 0.4525 0.5509 0.4267 0.089 Uiso calc R 1 1
C C14 0.5563(6) 0.5357(2) 0.3673(2) 0.0795(15) Uani d . 1 1
H H14 0.5647 0.5881 0.3609 0.095 Uiso calc R 1 1
C C15 0.6156(5) 0.4811(2) 0.33509(15) 0.0564(11) Uani d . 1 1
C C16 0.6890(6) 0.5010(2) 0.29391(17) 0.0740(14) Uani d . 1 1
H H16 0.7015 0.5528 0.2862 0.089 Uiso calc R 1 1
C C17 0.7418(6) 0.4454(3) 0.26522(15) 0.0701(13) Uani d . 1 1
H H17 0.7913 0.4584 0.2380 0.084 Uiso calc R 1 1
C C18 0.7207(5) 0.3679(2) 0.27727(12) 0.0506(10) Uani d . 1 1
H H18 0.7555 0.3300 0.2572 0.061 Uiso calc R 1 1
C C19 0.6008(4) 0.40212(18) 0.34510(11) 0.0376(8) Uani d . 1 1
H H4 0.832(5) 0.328(2) 0.4885(9) 0.066(13) Uiso d D 1 1
H H11 0.665(6) 0.1314(13) 0.2903(16) 0.092(17) Uiso d D 1 1
H H12 0.7903(16) 0.176(2) 0.2762(13) 0.054(12) Uiso d D 1 1
H H21 0.301(3) 0.232(2) 0.3201(14) 0.060(12) Uiso d D 1 1
H H22 0.368(5) 0.204(2) 0.2826(7) 0.066(13) Uiso d D 1 1
H H31 1.023(5) 0.2307(17) 0.2710(10) 0.055(12) Uiso d D 1 1
H H41 0.669(4) 0.3148(17) 0.5466(14) 0.064(13) Uiso d D 1 1
H H42 0.784(4) 0.358(2) 0.5651(8) 0.060(13) Uiso d D 1 1

loop_
_atom_site_aniso_label
_atom_site_aniso_U_11
_atom_site_aniso_U_22
_atom_site_aniso_U_33
_atom_site_aniso_U_12
_atom_site_aniso_U_13
_atom_site_aniso_U_23
Zn1 0.0375(2) 0.02202(19) 0.02921(19) -0.00039(15) 0.00628(15) -0.00082(14)
S1 0.0306(4) 0.0221(4) 0.0363(4) -0.0016(3) 0.0063(3) -0.0058(3)
O1 0.0303(11) 0.0265(11) 0.0448(12) -0.0081(9) -0.0009(10) -0.0059(9)
O2 0.0613(16) 0.0375(14) 0.0506(14) -0.0070(12) 0.0310(13) -0.0130(11)
O3 0.0504(16) 0.0372(14) 0.0673(17) 0.0087(12) -0.0172(13) -0.0003(12)
O4 0.0697(17) 0.0242(11) 0.0324(12) -0.0106(11) 0.0196(12) -0.0017(9)
O5 0.0482(14) 0.0223(11) 0.0292(10) -0.0077(10) 0.0066(10) -0.0020(9)
O6 0.094(2) 0.0289(13) 0.0343(12) -0.0179(13) 0.0245(13) -0.0051(10)
O1W 0.0369(13) 0.0288(12) 0.0295(11) -0.0043(10) 0.0108(10) -0.0007(9)
O2W 0.0366(15) 0.100(2) 0.0372(14) 0.0095(15) 0.0010(13) -0.0240(15)
O3W 0.047(2) 0.055(2) 0.045(2) 0.000 0.0070(19) 0.000
O4W 0.0600(17) 0.0377(14) 0.0292(12) -0.0082(12) 0.0086(12) -0.0005(10)
N1 0.0329(14) 0.0366(15) 0.0302(13) 0.0011(12) 0.0038(12) -0.0056(11)
N2 0.0476(17) 0.0278(14) 0.0372(14) 0.0006(12) 0.0052(13) 0.0011(11)
C1 0.0295(16) 0.0228(15) 0.0319(15) -0.0045(12) 0.0043(13) -0.0046(12)
C2 0.0408(18) 0.0253(15) 0.0283(15) -0.0090(13) 0.0061(14) -0.0004(12)
C3 0.058(2) 0.0294(17) 0.0296(16) -0.0062(15) 0.0174(16) -0.0054(13)
C4 0.055(2) 0.0228(16) 0.0336(16) -0.0083(15) 0.0118(16) -0.0082(13)
C5 0.0423(19) 0.0231(15) 0.0305(15) -0.0064(13) 0.0067(14) -0.0005(12)
C6 0.0371(17) 0.0295(16) 0.0249(14) -0.0059(13) 0.0094(13) -0.0027(12)
C7 0.0427(19) 0.0251(16) 0.0323(16) -0.0073(14) 0.0069(15) -0.0047(13)
C8 0.0375(18) 0.0310(17) 0.0438(18) 0.0069(14) -0.0054(15) -0.0119(15)
C9 0.0344(18) 0.056(2) 0.0386(18) 0.0004(16) 0.0027(15) -0.0060(16)
C10 0.046(2) 0.091(4) 0.044(2) 0.000(2) 0.0122(19) -0.019(2)
C11 0.052(3) 0.079(3) 0.060(3) 0.013(2) 0.004(2) -0.038(2)
C12 0.046(2) 0.050(2) 0.059(2) 0.0124(18) -0.0039(19) -0.0237(19)
C13 0.081(3) 0.044(3) 0.095(4) 0.023(2) -0.004(3) -0.034(3)
C14 0.106(4) 0.025(2) 0.107(4) 0.009(2) -0.004(3) -0.014(2)
C15 0.068(3) 0.0264(18) 0.074(3) 0.0044(18) -0.007(2) 0.0001(18)
C16 0.105(4) 0.032(2) 0.085(3) -0.009(2) 0.002(3) 0.019(2)
C17 0.099(4) 0.050(3) 0.061(3) -0.013(3) 0.011(3) 0.020(2)
C18 0.070(3) 0.037(2) 0.045(2) -0.0027(18) 0.013(2) 0.0070(16)
C19 0.042(2) 0.0239(16) 0.0462(19) 0.0049(14) -0.0069(16) -0.0018(14)

loop_
_atom_type_symbol
_atom_type_description
_atom_type_scat_dispersion_real
_atom_type_scat_dispersion_imag
_atom_type_scat_source
C C 0.0033 0.0016 'International Tables Vol C Tables 4.2.6.8 and 6.1.1.4'
H H 0.0000 0.0000 'International Tables Vol C Tables 4.2.6.8 and 6.1.1.4'
N N 0.0061 0.0033 'International Tables Vol C Tables 4.2.6.8 and 6.1.1.4'
O O 0.0106 0.0060 'International Tables Vol C Tables 4.2.6.8 and 6.1.1.4'
S S 0.1246 0.1234 'International Tables Vol C Tables 4.2.6.8 and 6.1.1.4'
Zn Zn 0.2839 1.4301 'International Tables Vol C Tables 4.2.6.8 and 6.1.1.4'

loop_
_geom_angle_atom_site_label_1
_geom_angle_atom_site_label_2
_geom_angle_atom_site_label_3
_geom_angle_site_symmetry_1
_geom_angle_site_symmetry_3
_geom_angle
O5 Zn1 O2W 3_445 . 90.42(11)
O5 Zn1 N1 3_445 . 94.52(9)
O2W Zn1 N1 . . 90.76(10)
O5 Zn1 N2 3_445 . 171.77(9)
O2W Zn1 N2 . . 94.24(12)
N1 Zn1 N2 . . 78.66(10)
O5 Zn1 O1W 3_445 . 92.44(8)
O2W Zn1 O1W . . 83.65(9)
N1 Zn1 O1W . . 171.10(10)
N2 Zn1 O1W . . 94.81(9)
O5 Zn1 O1 3_445 . 86.06(8)
O2W Zn1 O1 . . 172.29(10)
N1 Zn1 O1 . . 96.35(9)
N2 Zn1 O1 . . 90.09(10)
O1W Zn1 O1 . . 89.65(8)
O3 S1 O1 . . 111.69(15)
O3 S1 O2 . . 113.39(16)
O1 S1 O2 . . 111.59(14)
O3 S1 C1 . . 108.07(14)
O1 S1 C1 . . 106.63(13)
O2 S1 C1 . . 104.94(13)
S1 O1 Zn1 . . 150.55(14)
C2 O4 H4 . . 108(3)
C7 O5 Zn1 . 3 125.22(19)
Zn1 O1W H11 . . 94(3)
Zn1 O1W H12 . . 118(3)
H11 O1W H12 . . 111(4)
Zn1 O2W H21 . . 128(3)
Zn1 O2W H22 . . 127(3)
H21 O2W H22 . . 105(4)
H41 O4W H42 . . 103(4)
C9 N1 C8 . . 118.8(3)
C9 N1 Zn1 . . 128.2(2)
C8 N1 Zn1 . . 113.01(19)
C18 N2 C19 . . 118.4(3)
C18 N2 Zn1 . . 129.1(2)
C19 N2 Zn1 . . 112.6(2)
C6 C1 C2 . . 120.4(3)
C6 C1 S1 . . 119.9(2)
C2 C1 S1 . . 119.7(2)
O4 C2 C3 . . 122.2(3)
O4 C2 C1 . . 119.3(3)
C3 C2 C1 . . 118.6(3)
C4 C3 C2 . . 120.8(3)
C4 C3 H3 . . 119.6
C2 C3 H3 . . 119.6
C3 C4 C5 . . 121.0(3)
C3 C4 H4A . . 119.5
C5 C4 H4A . . 119.5
C6 C5 C4 . . 118.2(3)
C6 C5 C7 . . 120.2(3)
C4 C5 C7 . . 121.6(3)
C1 C6 C5 . . 121.0(3)
C1 C6 H6 . . 119.5
C5 C6 H6 . . 119.5
O6 C7 O5 . . 124.7(3)
O6 C7 C5 . . 117.8(3)
O5 C7 C5 . . 117.6(3)
N1 C8 C12 . . 122.4(3)
N1 C8 C19 . . 117.9(3)
C12 C8 C19 . . 119.6(3)
N1 C9 C10 . . 122.3(4)
N1 C9 H9 . . 118.9
C10 C9 H9 . . 118.9
C11 C10 C9 . . 119.2(4)
C11 C10 H10 . . 120.4
C9 C10 H10 . . 120.4
C10 C11 C12 . . 120.5(3)
C10 C11 H11A . . 119.8
C12 C11 H11A . . 119.8
C11 C12 C8 . . 116.8(4)
C11 C12 C13 . . 124.3(4)
C8 C12 C13 . . 118.9(4)
C14 C13 C12 . . 121.2(4)
C14 C13 H13 . . 119.4
C12 C13 H13 . . 119.4
C13 C14 C15 . . 121.8(4)
C13 C14 H14 . . 119.1
C15 C14 H14 . . 119.1
C16 C15 C19 . . 117.4(4)
C16 C15 C14 . . 124.2(4)
C19 C15 C14 . . 118.5(4)
C17 C16 C15 . . 120.3(4)
C17 C16 H16 . . 119.8
C15 C16 H16 . . 119.8
C16 C17 C18 . . 118.9(4)
C16 C17 H17 . . 120.5
C18 C17 H17 . . 120.5
N2 C18 C17 . . 122.8(4)
N2 C18 H18 . . 118.6
C17 C18 H18 . . 118.6
N2 C19 C15 . . 122.2(3)
N2 C19 C8 . . 117.9(3)
C15 C19 C8 . . 120.0(3)

loop_
_geom_bond_atom_site_label_1
_geom_bond_atom_site_label_2
_geom_bond_site_symmetry_2
_geom_bond_distance
Zn1 O5 3_445 2.065(2)
Zn1 O2W . 2.083(3)
Zn1 N1 . 2.127(2)
Zn1 N2 . 2.137(3)
Zn1 O1W . 2.139(2)
Zn1 O1 . 2.161(2)
S1 O3 . 1.442(3)
S1 O1 . 1.456(2)
S1 O2 . 1.461(2)
S1 C1 . 1.776(3)
O4 C2 . 1.344(3)
O4 H4 . 0.839(10)
O5 C7 . 1.276(3)
O5 Zn1 3 2.065(2)
O6 C7 . 1.249(4)
O1W H11 . 0.844(10)
O1W H12 . 0.839(10)
O2W H21 . 0.835(10)
O2W H22 . 0.836(10)
O3W H31 . 0.839(10)
O4W H41 . 0.836(10)
O4W H42 . 0.838(10)
N1 C9 . 1.327(4)
N1 C8 . 1.357(4)
N2 C18 . 1.327(4)
N2 C19 . 1.362(4)
C1 C6 . 1.383(4)
C1 C2 . 1.398(4)
C2 C3 . 1.392(4)
C3 C4 . 1.378(4)
C3 H3 . 0.9300
C4 C5 . 1.395(4)
C4 H4A . 0.9300
C5 C6 . 1.392(4)
C5 C7 . 1.491(4)
C6 H6 . 0.9300
C8 C12 . 1.407(4)
C8 C19 . 1.431(5)
C9 C10 . 1.401(5)
C9 H9 . 0.9300
C10 C11 . 1.354(6)
C10 H10 . 0.9300
C11 C12 . 1.405(6)
C11 H11A . 0.9300
C12 C13 . 1.427(6)
C13 C14 . 1.335(6)
C13 H13 . 0.9300
C14 C15 . 1.429(6)
C14 H14 . 0.9300
C15 C16 . 1.401(6)
C15 C19 . 1.404(5)
C16 C17 . 1.356(6)
C16 H16 . 0.9300
C17 C18 . 1.398(5)
C17 H17 . 0.9300
C18 H18 . 0.9300

loop_
_geom_hbond_atom_site_label_D
_geom_hbond_atom_site_label_H
_geom_hbond_atom_site_label_A
_geom_hbond_site_symmetry_A
_geom_hbond_distance_DH
_geom_hbond_distance_HA
_geom_hbond_distance_DA
_geom_hbond_angle_DHA
O4 H4 O4w . 0.840(10) 1.780(10) 2.615(3) 172(4)
O1w H11 O6 3_445 0.840(10) 1.680(10) 2.520(3) 172(5)
O1w H12 O3w . 0.840(10) 1.98(2) 2.793(2) 164(4)
O2w H21 O2 1_455 0.840(10) 1.940(10) 2.760(3) 166(4)
O2w H22 O1w 2_655 0.840(10) 1.930(10) 2.767(3) 174(4)
O3w H31 O2 . 0.840(10) 1.95(2) 2.752(3) 160(4)
O4w H41 O4 7_656 0.840(10) 2.23(3) 2.939(3) 142(4)
O4w H42 O5 5_766 0.840(10) 1.950(10) 2.789(3) 177(4)

loop_
_geom_torsion_atom_site_label_1
_geom_torsion_atom_site_label_2
_geom_torsion_atom_site_label_3
_geom_torsion_atom_site_label_4
_geom_torsion_site_symmetry_1
_geom_torsion
O3 S1 O1 Zn1 . 173.2(2)
O2 S1 O1 Zn1 . -58.7(3)
C1 S1 O1 Zn1 . 55.4(3)
O5 Zn1 O1 S1 3_445 179.0(3)
N1 Zn1 O1 S1 . -86.9(3)
N2 Zn1 O1 S1 . -8.3(3)
O1W Zn1 O1 S1 . 86.5(3)
O5 Zn1 N1 C9 3_445 -4.3(3)
O2W Zn1 N1 C9 . 86.1(3)
N2 Zn1 N1 C9 . -179.7(3)
O1 Zn1 N1 C9 . -90.9(3)
O5 Zn1 N1 C8 3_445 175.4(2)
O2W Zn1 N1 C8 . -94.2(2)
N2 Zn1 N1 C8 . 0.0(2)
O1 Zn1 N1 C8 . 88.8(2)
O2W Zn1 N2 C18 . -91.4(3)
N1 Zn1 N2 C18 . 178.7(3)
O1W Zn1 N2 C18 . -7.4(3)
O1 Zn1 N2 C18 . 82.3(3)
O2W Zn1 N2 C19 . 90.1(2)
N1 Zn1 N2 C19 . 0.1(2)
O1W Zn1 N2 C19 . 174.0(2)
O1 Zn1 N2 C19 . -96.3(2)
O3 S1 C1 C6 . 120.0(3)
O1 S1 C1 C6 . -119.8(3)
O2 S1 C1 C6 . -1.3(3)
O3 S1 C1 C2 . -60.3(3)
O1 S1 C1 C2 . 59.9(3)
O2 S1 C1 C2 . 178.4(3)
C6 C1 C2 O4 . -179.0(3)
S1 C1 C2 O4 . 1.3(4)
C6 C1 C2 C3 . 0.8(5)
S1 C1 C2 C3 . -178.9(3)
O4 C2 C3 C4 . 178.6(3)
C1 C2 C3 C4 . -1.3(5)
C2 C3 C4 C5 . 0.4(6)
C3 C4 C5 C6 . 0.8(5)
C3 C4 C5 C7 . 178.9(3)
C2 C1 C6 C5 . 0.4(5)
S1 C1 C6 C5 . -179.8(3)
C4 C5 C6 C1 . -1.2(5)
C7 C5 C6 C1 . -179.4(3)
Zn1 O5 C7 O6 3 11.8(5)
Zn1 O5 C7 C5 3 -168.2(2)
C6 C5 C7 O6 . 13.8(5)
C4 C5 C7 O6 . -164.3(3)
C6 C5 C7 O5 . -166.3(3)
C4 C5 C7 O5 . 15.7(5)
C9 N1 C8 C12 . -0.9(5)
Zn1 N1 C8 C12 . 179.4(3)
C9 N1 C8 C19 . 179.6(3)
Zn1 N1 C8 C19 . -0.1(4)
C8 N1 C9 C10 . -0.2(5)
Zn1 N1 C9 C10 . 179.5(3)
N1 C9 C10 C11 . 0.8(6)
C9 C10 C11 C12 . -0.4(6)
C10 C11 C12 C8 . -0.6(6)
C10 C11 C12 C13 . -178.7(4)
N1 C8 C12 C11 . 1.2(5)
C19 C8 C12 C11 . -179.2(3)
N1 C8 C12 C13 . 179.5(4)
C19 C8 C12 C13 . -1.0(5)
C11 C12 C13 C14 . 178.5(5)
C8 C12 C13 C14 . 0.4(7)
C12 C13 C14 C15 . -0.2(8)
C13 C14 C15 C16 . -179.0(5)
C13 C14 C15 C19 . 0.6(7)
C19 C15 C16 C17 . 0.4(7)
C14 C15 C16 C17 . 180.0(5)
C15 C16 C17 C18 . 0.5(8)
C19 N2 C18 C17 . 0.7(6)
Zn1 N2 C18 C17 . -177.8(3)
C16 C17 C18 N2 . -1.1(7)
C18 N2 C19 C15 . 0.3(5)
Zn1 N2 C19 C15 . 179.1(3)
C18 N2 C19 C8 . -179.0(3)
Zn1 N2 C19 C8 . -0.2(4)
C16 C15 C19 N2 . -0.8(6)
C14 C15 C19 N2 . 179.5(4)
C16 C15 C19 C8 . 178.5(4)
C14 C15 C19 C8 . -1.2(6)
N1 C8 C19 N2 . 0.3(5)
C12 C8 C19 N2 . -179.3(3)
N1 C8 C19 C15 . -179.1(3)
C12 C8 C19 C15 . 1.4(5)
